data_2220100
loop_
_publ_author_name
'Zheng, Chang-Zheng'
'Ji, Chang-You'
'Chang, Xiu-Li'
'Zhang, Li-qin'

_publ_section_title
;
 <i>N</i>'-[(<i>E</i>)-1-(5-Bromo-2-hydroxyphenyl)ethylidene]benzohydrazide
;
_journal_coeditor_code BT2814
_journal_issue 12
_journal_name_full 'Acta Crystallographica Section E'
_journal_page_first o2487
_journal_paper_doi 10.1107/S1600536808039755
_journal_volume 64
_journal_year 2008
_chemical_formula_iupac 'C15 H13 Br N2 O2'
_chemical_formula_moiety 'C15 H13 Br N2 O2'
_chemical_formula_sum 'C15 H13 Br N2 O2'
_chemical_formula_weight 333.18
_chemical_name_systematic
;
<i>N</i>'-[(<i>E</i>)-1-(5-Bromo-2-hydroxyphenyl)ethylidene]benzohydrazide
;
_space_group_IT_number 14
_symmetry_cell_setting monoclinic
_symmetry_space_group_name_Hall '-P 2ybc'
_symmetry_space_group_name_H-M 'P 1 21/c 1'
_atom_sites_solution_hydrogens geom
_atom_sites_solution_primary direct
_atom_sites_solution_secondary difmap
_audit_creation_method SHELXL-97
_cell_angle_alpha 90.00
_cell_angle_beta 116.928(12)
_cell_angle_gamma 90.00
_cell_formula_units_Z 4
_cell_length_a 7.3761(15)
_cell_length_b 28.270(6)
_cell_length_c 8.6089(13)
_cell_measurement_reflns_used 1189
_cell_measurement_temperature 298(2)
_cell_measurement_theta_max 20.68
_cell_measurement_theta_min 2.88
_cell_volume 1600.5(6)
_computing_cell_refinement 'SMART (Siemens, 1996)'
_computing_data_collection 'SMART (Siemens, 1996)'
_computing_data_reduction 'SAINT (Siemens, 1996)'
_computing_molecular_graphics 'SHELXTL (Sheldrick, 2008)'
_computing_publication_material 'SHELXTL (Sheldrick, 2008)'
_computing_structure_refinement 'SHELXL97 (Sheldrick, 2008)'
_computing_structure_solution 'SHELXS97 (Sheldrick, 2008)'
_diffrn_ambient_temperature 298(2)
_diffrn_measured_fraction_theta_full 0.999
_diffrn_measured_fraction_theta_max 0.999
_diffrn_measurement_device_type 'Siemens SMART CCD area-detector'
_diffrn_measurement_method '\f and \w'
_diffrn_radiation_monochromator graphite
_diffrn_radiation_source 'fine-focus sealed tube'
_diffrn_radiation_type MoK\a
_diffrn_radiation_wavelength 0.71073
_diffrn_reflns_av_R_equivalents 0.0622
_diffrn_reflns_av_sigmaI/netI 0.0761
_diffrn_reflns_limit_h_max 8
_diffrn_reflns_limit_h_min -8
_diffrn_reflns_limit_k_max 33
_diffrn_reflns_limit_k_min -33
_diffrn_reflns_limit_l_max 10
_diffrn_reflns_limit_l_min -7
_diffrn_reflns_number 8028
_diffrn_reflns_theta_full 25.05
_diffrn_reflns_theta_max 25.05
_diffrn_reflns_theta_min 3.02
_exptl_absorpt_coefficient_mu 2.570
_exptl_absorpt_correction_T_max 0.8610
_exptl_absorpt_correction_T_min 0.7479
_exptl_absorpt_correction_type multi-scan
_exptl_absorpt_process_details '(SADABS; Sheldrick, 1996)'
_exptl_crystal_colour yellow
_exptl_crystal_density_diffrn 1.383
_exptl_crystal_density_method 'not measured'
_exptl_crystal_description block
_exptl_crystal_F_000 672
_exptl_crystal_size_max 0.12
_exptl_crystal_size_mid 0.08
_exptl_crystal_size_min 0.06
_refine_diff_density_max 0.870
_refine_diff_density_min -0.374
_refine_ls_extinction_method none
_refine_ls_goodness_of_fit_ref 1.006
_refine_ls_hydrogen_treatment constr
_refine_ls_matrix_type full
_refine_ls_number_parameters 183
_refine_ls_number_reflns 2830
_refine_ls_number_restraints 0
_refine_ls_restrained_S_all 1.006
_refine_ls_R_factor_all 0.1245
_refine_ls_R_factor_gt 0.0676
_refine_ls_shift/su_max 0.002
_refine_ls_shift/su_mean 0.000
_refine_ls_structure_factor_coef Fsqd
_refine_ls_weighting_details 'calc w=1/[\s^2^(Fo^2^)+(0.089P)^2^+0.7896P] where P=(Fo^2^+2Fc^2^)/3'
_refine_ls_weighting_scheme calc
_refine_ls_wR_factor_gt 0.1574
_refine_ls_wR_factor_ref 0.1877
_reflns_number_gt 1490
_reflns_number_total 2830
_reflns_threshold_expression I>2\s(I)
_cod_data_source_file bt2814.cif
_cod_data_source_block I
_cod_depositor_comments
;
The following automatic conversions were performed:
'_symmetry_cell_setting' value 'Monoclinic' changed to 'monoclinic'
according to '/home/saulius/struct/CIF-dictionaries/cif_core.dic'
dictionary named 'cif_core.dic' version 2.4.1 from 2010-06-29.

Automatic conversion script
Id: cif_fix_enum 1527 2010-12-29 10:47:43Z saulius 

The following automatic conversions were performed:

'_symmetry_cell_setting' value 'Monoclinic' changed to 'monoclinic'
according to /home/saulius/struct/CIF-dictionaries/cif_core.dic
dictionary named 'cif_core.dic' version 2.4.1 from 2010-06-29.

Automatic conversion script
Id: cif_fix_values 1715 2011-07-08 13:25:40Z adriana 
;
_cod_original_cell_volume 1600.5(5)
_cod_original_sg_symbol_H-M 'P 21/c'
_cod_database_code 2220100
_cod_database_fobs_code 2220100

loop_
_symmetry_equiv_pos_as_xyz
'x, y, z'
'-x, y+1/2, -z+1/2'
'-x, -y, -z'
'x, -y-1/2, z-1/2'

loop_
_atom_site_type_symbol
_atom_site_label
_atom_site_fract_x
_atom_site_fract_y
_atom_site_fract_z
_atom_site_U_iso_or_equiv
_atom_site_adp_type
_atom_site_calc_flag
_atom_site_refinement_flags
_atom_site_occupancy
Br Br1 0.81952(14) 1.00196(2) 0.69361(11) 0.0935(4) Uani d . 1
O O1 0.6647(7) 0.79484(14) 0.7321(5) 0.0613(11) Uani d . 1
H H1 0.6183 0.7820 0.6365 0.092 Uiso calc R 1
O O2 0.3297(6) 0.70963(13) 0.4419(5) 0.0602(11) Uani d . 1
N N1 0.4384(6) 0.79657(14) 0.4079(5) 0.0391(10) Uani d . 1
N N2 0.3180(6) 0.76994(15) 0.2660(5) 0.0416(10) Uani d . 1
H H2 0.2720 0.7810 0.1620 0.050 Uiso calc R 1
C C1 0.6935(8) 0.84139(19) 0.7143(6) 0.0442(13) Uani d . 1
C C2 0.6016(8) 0.86503(17) 0.5556(6) 0.0390(12) Uani d . 1
C C3 0.6426(8) 0.91292(19) 0.5540(7) 0.0497(14) Uani d . 1
H H3 0.5829 0.9294 0.4491 0.060 Uiso calc R 1
C C4 0.7677(8) 0.9363(2) 0.7018(8) 0.0555(15) Uani d . 1
C C5 0.8592(10) 0.9132(2) 0.8592(8) 0.0655(17) Uani d . 1
H H5 0.9461 0.9293 0.9598 0.079 Uiso calc R 1
C C6 0.8202(9) 0.8661(2) 0.8654(8) 0.0658(18) Uani d . 1
H H6 0.8789 0.8503 0.9716 0.079 Uiso calc R 1
C C7 0.4633(7) 0.84066(17) 0.3902(6) 0.0370(12) Uani d . 1
C C8 0.2737(8) 0.72504(18) 0.2962(7) 0.0430(13) Uani d . 1
C C9 0.1524(8) 0.69622(19) 0.1385(7) 0.0460(13) Uani d . 1
C C10 0.0099(8) 0.7153(2) -0.0181(7) 0.0509(14) Uani d . 1
H H10 -0.0132 0.7477 -0.0273 0.061 Uiso calc R 1
C C11 -0.0978(9) 0.6865(2) -0.1603(8) 0.0581(16) Uani d . 1
H H11 -0.1931 0.6994 -0.2649 0.070 Uiso calc R 1
C C12 -0.0621(10) 0.6383(2) -0.1449(9) 0.0641(17) Uani d . 1
H H12 -0.1335 0.6186 -0.2400 0.077 Uiso calc R 1
C C13 0.0790(11) 0.6191(2) 0.0110(9) 0.0618(16) Uani d . 1
H H13 0.1027 0.5866 0.0200 0.074 Uiso calc R 1
C C14 0.1832(9) 0.64743(19) 0.1507(7) 0.0496(14) Uani d . 1
H H14 0.2760 0.6342 0.2557 0.060 Uiso calc R 1
C C15 0.3682(9) 0.86765(19) 0.2249(6) 0.0535(15) Uani d . 1
H H15A 0.4673 0.8733 0.1836 0.080 Uiso calc R 1
H H15B 0.3186 0.8973 0.2445 0.080 Uiso calc R 1
H H15C 0.2571 0.8498 0.1395 0.080 Uiso calc R 1

loop_
_atom_site_aniso_label
_atom_site_aniso_U_11
_atom_site_aniso_U_22
_atom_site_aniso_U_33
_atom_site_aniso_U_12
_atom_site_aniso_U_13
_atom_site_aniso_U_23
Br1 0.1011(7) 0.0462(5) 0.0962(7) -0.0133(4) 0.0123(5) -0.0172(4)
O1 0.073(3) 0.058(3) 0.040(2) -0.003(2) 0.014(2) 0.0092(19)
O2 0.103(3) 0.040(2) 0.041(2) 0.000(2) 0.037(2) 0.0038(17)
N1 0.051(3) 0.036(3) 0.029(2) 0.002(2) 0.0173(19) -0.0012(19)
N2 0.054(3) 0.037(3) 0.032(2) -0.006(2) 0.019(2) -0.0022(19)
C1 0.043(3) 0.045(3) 0.037(3) -0.003(2) 0.011(2) 0.004(2)
C2 0.034(3) 0.039(3) 0.044(3) 0.002(2) 0.017(2) -0.005(2)
C3 0.047(3) 0.049(3) 0.040(3) 0.008(3) 0.009(3) -0.005(3)
C4 0.047(3) 0.048(4) 0.062(4) 0.001(3) 0.015(3) -0.014(3)
C5 0.064(4) 0.067(4) 0.051(4) -0.005(3) 0.013(3) -0.020(3)
C6 0.062(4) 0.079(5) 0.040(3) 0.002(3) 0.008(3) -0.003(3)
C7 0.044(3) 0.037(3) 0.028(3) 0.004(2) 0.014(2) -0.001(2)
C8 0.064(4) 0.032(3) 0.041(3) 0.006(3) 0.031(3) 0.000(2)
C9 0.057(3) 0.043(3) 0.049(3) -0.009(3) 0.033(3) -0.004(3)
C10 0.057(3) 0.040(3) 0.053(4) -0.006(3) 0.022(3) 0.004(3)
C11 0.058(4) 0.052(4) 0.055(4) -0.013(3) 0.017(3) -0.006(3)
C12 0.070(4) 0.062(4) 0.064(4) -0.024(3) 0.034(4) -0.027(3)
C13 0.082(4) 0.041(3) 0.079(5) -0.009(3) 0.050(4) -0.011(3)
C14 0.066(4) 0.036(3) 0.053(3) -0.004(3) 0.033(3) -0.003(3)
C15 0.071(4) 0.036(3) 0.034(3) 0.001(3) 0.006(3) 0.002(2)

loop_
_atom_type_symbol
_atom_type_description
_atom_type_scat_dispersion_real
_atom_type_scat_dispersion_imag
_atom_type_scat_source
C C 0.0033 0.0016 'International Tables Vol C Tables 4.2.6.8 and 6.1.1.4'
H H 0.0000 0.0000 'International Tables Vol C Tables 4.2.6.8 and 6.1.1.4'
N N 0.0061 0.0033 'International Tables Vol C Tables 4.2.6.8 and 6.1.1.4'
O O 0.0106 0.0060 'International Tables Vol C Tables 4.2.6.8 and 6.1.1.4'
Br Br -0.2901 2.4595 'International Tables Vol C Tables 4.2.6.8 and 6.1.1.4'

loop_
_geom_angle_atom_site_label_1
_geom_angle_atom_site_label_2
_geom_angle_atom_site_label_3
_geom_angle
C1 O1 H1 109.5
C7 N1 N2 120.1(4)
C8 N2 N1 117.2(4)
C8 N2 H2 121.4
N1 N2 H2 121.4
O1 C1 C2 123.2(4)
O1 C1 C6 117.0(5)
C2 C1 C6 119.8(5)
C3 C2 C1 117.8(5)
C3 C2 C7 119.9(4)
C1 C2 C7 122.3(5)
C4 C3 C2 121.6(5)
C4 C3 H3 119.2
C2 C3 H3 119.2
C3 C4 C5 120.9(6)
C3 C4 Br1 120.2(5)
C5 C4 Br1 118.9(4)
C6 C5 C4 118.9(6)
C6 C5 H5 120.6
C4 C5 H5 120.6
C5 C6 C1 121.0(6)
C5 C6 H6 119.5
C1 C6 H6 119.5
N1 C7 C15 125.8(4)
N1 C7 C2 114.2(4)
C15 C7 C2 120.0(5)
O2 C8 N2 122.2(5)
O2 C8 C9 122.1(5)
N2 C8 C9 115.7(4)
C10 C9 C14 118.9(5)
C10 C9 C8 123.5(5)
C14 C9 C8 117.6(5)
C11 C10 C9 120.7(6)
C11 C10 H10 119.6
C9 C10 H10 119.6
C10 C11 C12 119.1(6)
C10 C11 H11 120.4
C12 C11 H11 120.4
C13 C12 C11 120.4(5)
C13 C12 H12 119.8
C11 C12 H12 119.8
C14 C13 C12 120.2(6)
C14 C13 H13 119.9
C12 C13 H13 119.9
C13 C14 C9 120.7(6)
C13 C14 H14 119.7
C9 C14 H14 119.7
C7 C15 H15A 109.5
C7 C15 H15B 109.5
H15A C15 H15B 109.5
C7 C15 H15C 109.5
H15A C15 H15C 109.5
H15B C15 H15C 109.5

loop_
_geom_bond_atom_site_label_1
_geom_bond_atom_site_label_2
_geom_bond_distance
Br1 C4 1.902(6)
O1 C1 1.353(6)
O1 H1 0.8200
O2 C8 1.210(6)
N1 C7 1.279(6)
N1 N2 1.366(5)
N2 C8 1.365(6)
N2 H2 0.8600
C1 C2 1.391(7)
C1 C6 1.397(8)
C2 C3 1.389(7)
C2 C7 1.492(7)
C3 C4 1.358(7)
C3 H3 0.9300
C4 C5 1.376(8)
C5 C6 1.367(9)
C5 H5 0.9300
C6 H6 0.9300
C7 C15 1.482(7)
C8 C9 1.485(7)
C9 C10 1.389(7)
C9 C14 1.394(7)
C10 C11 1.382(7)
C10 H10 0.9300
C11 C12 1.384(8)
C11 H11 0.9300
C12 C13 1.383(9)
C12 H12 0.9300
C13 C14 1.358(8)
C13 H13 0.9300
C14 H14 0.9300
C15 H15A 0.9600
C15 H15B 0.9600
C15 H15C 0.9600

loop_
_geom_hbond_atom_site_label_D
_geom_hbond_atom_site_label_H
_geom_hbond_atom_site_label_A
_geom_hbond_site_symmetry_A
_geom_hbond_distance_DH
_geom_hbond_distance_HA
_geom_hbond_distance_DA
_geom_hbond_angle_DHA
_geom_hbond_publ_flag
O1 H1 N1 . 0.820 1.854 2.522(6) 137.71 y
N2 H2 O2 4_575 0.860 2.138 2.889(6) 145.55 y

loop_
_geom_torsion_atom_site_label_1
_geom_torsion_atom_site_label_2
_geom_torsion_atom_site_label_3
_geom_torsion_atom_site_label_4
_geom_torsion
C7 N1 N2 C8 -170.7(5)
O1 C1 C2 C3 179.8(5)
C6 C1 C2 C3 0.8(8)
O1 C1 C2 C7 -0.4(8)
C6 C1 C2 C7 -179.4(5)
C1 C2 C3 C4 -0.2(8)
C7 C2 C3 C4 -180.0(5)
C2 C3 C4 C5 0.2(9)
C2 C3 C4 Br1 -180.0(4)
C3 C4 C5 C6 -0.8(9)
Br1 C4 C5 C6 179.3(5)
C4 C5 C6 C1 1.5(10)
O1 C1 C6 C5 179.4(6)
C2 C1 C6 C5 -1.5(9)
N2 N1 C7 C15 1.2(8)
N2 N1 C7 C2 -178.9(4)
C3 C2 C7 N1 179.5(5)
C1 C2 C7 N1 -0.3(7)
C3 C2 C7 C15 -0.6(7)
C1 C2 C7 C15 179.6(5)
N1 N2 C8 O2 3.3(7)
N1 N2 C8 C9 -176.6(4)
O2 C8 C9 C10 149.0(5)
N2 C8 C9 C10 -31.1(7)
O2 C8 C9 C14 -30.3(8)
N2 C8 C9 C14 149.6(5)
C14 C9 C10 C11 -0.8(8)
C8 C9 C10 C11 179.9(5)
C9 C10 C11 C12 0.0(8)
C10 C11 C12 C13 0.3(9)
C11 C12 C13 C14 0.3(9)
C12 C13 C14 C9 -1.2(9)
C10 C9 C14 C13 1.4(8)
C8 C9 C14 C13 -179.3(5)

loop_
_cod_related_entry_id
_cod_related_entry_database
_cod_related_entry_code
1 ChemSpider 24741284
